data_4116116
loop_
_publ_author_name
'Salma Kiani'
'Amy Tapper'
'Richard J. Staples'
'Pericles Stavropoulos'

_publ_section_title
;
 Functional Aspects of Gif-Type Oxidation of Hydrocarbons Mediated by Iron
 Picolinate H2O2-Dependent Systems: Evidence for the Generation of Carbon-
 and Oxygen-Centered Radicals
;
_journal_name_full 'Journal of the American Chemical Society'
_journal_page_first 7503
_journal_page_last 7517
_journal_paper_doi 10.1021/ja000063h
_journal_volume 122
_journal_year 2000
_chemical_formula_sum 'C26 H22 Fe2 N4 O10'
_chemical_formula_weight 662.18
_chemical_name_systematic
; 
 ? 
;
_space_group_IT_number 70
_symmetry_cell_setting orthorhombic
_symmetry_space_group_name_Hall '-F 2uv 2vw'
_symmetry_space_group_name_H-M 'F d d d :2'
_atom_sites_solution_hydrogens geom
_atom_sites_solution_primary direct
_atom_sites_solution_secondary difmap
_audit_creation_method SHELXL-97
_cell_angle_alpha 90.00
_cell_angle_beta 90.00
_cell_angle_gamma 90.00
_cell_formula_units_Z 16
_cell_length_a 17.9040(6)
_cell_length_b 24.040(1)
_cell_length_c 24.955(1)
_cell_measurement_reflns_used 80
_cell_measurement_temperature 213(2)
_cell_measurement_theta_max 17.66
_cell_measurement_theta_min 0.00
_cell_volume 10740.9(7)
_computing_cell_refinement 'SMART (Bruker, V4.050, 1995)'
_computing_data_collection 'ASTRO (Bruker, V4.050, 1995)'
_computing_data_reduction 'SAINT (Bruker, V5.A06, 1997)'
_computing_molecular_graphics 'SHELXTL (Bruker, 1998, ver 5.10)'
_computing_publication_material 'CIFTAB (Sheldrick, 1993)'
_computing_structure_refinement 'SHELXL-97 (Sheldrick, 1997)'
_computing_structure_solution 'SHELXS-97 (Sheldrick, 1990)'
_diffrn_ambient_temperature 213(2)
_diffrn_measured_fraction_theta_full 0.904
_diffrn_measured_fraction_theta_max 0.904
_diffrn_measurement_method '\w, 0.3 deg'
_diffrn_radiation_monochromator graphite
_diffrn_radiation_source 'fine-focus sealed tube'
_diffrn_radiation_type MoK\a
_diffrn_radiation_wavelength 0.71073
_diffrn_reflns_av_R_equivalents 0.0682
_diffrn_reflns_av_sigmaI/netI 0.1025
_diffrn_reflns_limit_h_max 21
_diffrn_reflns_limit_h_min -22
_diffrn_reflns_limit_k_max 29
_diffrn_reflns_limit_k_min -18
_diffrn_reflns_limit_l_max 30
_diffrn_reflns_limit_l_min -32
_diffrn_reflns_number 12162
_diffrn_reflns_theta_full 27.62
_diffrn_reflns_theta_max 27.62
_diffrn_reflns_theta_min 1.64
_diffrn_standards_decay_% <1
_diffrn_standards_interval_count 0
_diffrn_standards_number 0
_exptl_absorpt_coefficient_mu 1.146
_exptl_absorpt_correction_T_max 0.9148
_exptl_absorpt_correction_T_min 0.8266
_exptl_absorpt_correction_type empirical
_exptl_crystal_colour yellow
_exptl_crystal_density_diffrn 1.638
_exptl_crystal_description Hexaganol
_exptl_crystal_F_000 5408
_exptl_crystal_size_max 0.005
_exptl_crystal_size_mid 0.05
_exptl_crystal_size_min 0.1
_refine_diff_density_max 0.304
_refine_diff_density_min -0.368
_refine_diff_density_rms 0.063
_refine_ls_extinction_method none
_refine_ls_goodness_of_fit_ref 1.006
_refine_ls_hydrogen_treatment mixed
_refine_ls_matrix_type full
_refine_ls_number_parameters 193
_refine_ls_number_reflns 2831
_refine_ls_number_restraints 0
_refine_ls_restrained_S_all 1.006
_refine_ls_R_factor_all 0.0993
_refine_ls_R_factor_gt 0.0352
_refine_ls_shift/su_max 0.002
_refine_ls_shift/su_mean 0.000
_refine_ls_structure_factor_coef Fsqd
_refine_ls_weighting_details 'calc w=1/[\s^2^(Fo^2^)+(0.0013P)^2^+0.0000P] where P=(Fo^2^+2Fc^2^)/3'
_refine_ls_weighting_scheme calc
_refine_ls_wR_factor_gt 0.0483
_refine_ls_wR_factor_ref 0.0522
_reflns_number_gt 1449
_reflns_number_total 2831
_reflns_threshold_expression >2sigma(I)
_cod_data_source_file ja000063h_7.cif
_cod_data_source_block Compound_11
_cod_original_cell_volume 10740.9(9)
_cod_original_sg_symbol_H-M 'F d d d'
_cod_database_code 4116116

loop_
_symmetry_equiv_pos_as_xyz
'x, y, z'
'-x+3/4, -y+3/4, z'
'-x+3/4, y, -z+3/4'
'x, -y+3/4, -z+3/4'
'x, y+1/2, z+1/2'
'-x+3/4, -y+5/4, z+1/2'
'-x+3/4, y+1/2, -z+5/4'
'x, -y+5/4, -z+5/4'
'x+1/2, y, z+1/2'
'-x+5/4, -y+3/4, z+1/2'
'-x+5/4, y, -z+5/4'
'x+1/2, -y+3/4, -z+5/4'
'x+1/2, y+1/2, z'
'-x+5/4, -y+5/4, z'
'-x+5/4, y+1/2, -z+3/4'
'x+1/2, -y+5/4, -z+3/4'
'-x, -y, -z'
'x-3/4, y-3/4, -z'
'x-3/4, -y, z-3/4'
'-x, y-3/4, z-3/4'
'-x, -y+1/2, -z+1/2'
'x-3/4, y-1/4, -z+1/2'
'x-3/4, -y+1/2, z-1/4'
'-x, y-1/4, z-1/4'
'-x+1/2, -y, -z+1/2'
'x-1/4, y-3/4, -z+1/2'
'x-1/4, -y, z-1/4'
'-x+1/2, y-3/4, z-1/4'
'-x+1/2, -y+1/2, -z'
'x-1/4, y-1/4, -z'
'x-1/4, -y+1/2, z-3/4'
'-x+1/2, y-1/4, z-3/4'

loop_
_atom_site_label
_atom_site_type_symbol
_atom_site_fract_x
_atom_site_fract_y
_atom_site_fract_z
_atom_site_U_iso_or_equiv
_atom_site_adp_type
_atom_site_occupancy
_atom_site_symmetry_multiplicity
_atom_site_calc_flag
_atom_site_refinement_flags
Fe2 Fe 0.1250 0.1250 0.18743(2) 0.02456(17) Uani 1 2 d S
O1A O 0.19756(10) 0.10073(8) 0.24248(7) 0.0297(5) Uani 1 1 d .
O2A O 0.21600(11) 0.04006(8) 0.30957(8) 0.0405(6) Uani 1 1 d .
O3A O 0.05648(13) 0.1250 0.1250 0.0254(7) Uani 1 2 d S
N1A N 0.09885(12) 0.03768(9) 0.19623(9) 0.0259(6) Uani 1 1 d .
C1A C 0.18684(15) 0.05392(12) 0.26731(13) 0.0281(8) Uani 1 1 d .
C2A C 0.13506(15) 0.01483(11) 0.23830(11) 0.0228(7) Uani 1 1 d .
C3A C 0.12637(15) -0.04068(11) 0.25168(12) 0.0358(8) Uani 1 1 d .
H3AA H 0.1508 -0.0558 0.2817 0.043 Uiso 1 1 calc R
C4A C 0.08057(16) -0.07371(12) 0.21959(13) 0.0386(9) Uani 1 1 d .
H4AA H 0.0744 -0.1117 0.2274 0.046 Uiso 1 1 calc R
C5A C 0.04476(16) -0.05054(12) 0.17675(13) 0.0388(9) Uani 1 1 d .
H5AA H 0.0140 -0.0724 0.1547 0.047 Uiso 1 1 calc R
C6A C 0.05427(15) 0.00498(12) 0.16638(12) 0.0349(8) Uani 1 1 d .
H6AA H 0.0286 0.0208 0.1373 0.042 Uiso 1 1 calc R
C7A C -0.02431(19) 0.1250 0.1250 0.0419(12) Uani 1 2 d S
H7AA H -0.0424 0.1250 0.0884 0.063 Uiso 0.50 1 calc PR
H7AB H -0.0424 0.1579 0.1433 0.063 Uiso 0.50 1 calc PR
H7AC H -0.0424 0.0921 0.1433 0.063 Uiso 0.50 1 calc PR
Fe1 Fe 0.53765(3) 0.1250 0.1250 0.02774(18) Uani 1 2 d S
O1 O 0.46546(10) 0.10599(8) 0.06841(8) 0.0395(6) Uani 1 1 d .
O2 O 0.39559(12) 0.04030(9) 0.02913(9) 0.0595(7) Uani 1 1 d .
O3 O 0.6250 0.1250 0.17373(10) 0.0289(7) Uani 1 2 d S
N1 N 0.52095(12) 0.03657(9) 0.13819(9) 0.0272(6) Uani 1 1 d .
C1 C 0.43917(17) 0.05558(14) 0.06312(13) 0.0379(9) Uani 1 1 d .
C2 C 0.46790(15) 0.01606(12) 0.10517(11) 0.0272(8) Uani 1 1 d .
C3 C 0.44223(16) -0.03798(12) 0.10967(12) 0.0369(9) Uani 1 1 d .
H3A H 0.4056 -0.0515 0.0860 0.044 Uiso 1 1 calc R
C4 C 0.47115(17) -0.07190(12) 0.14938(12) 0.0357(8) Uani 1 1 d .
H4A H 0.4536 -0.1085 0.1537 0.043 Uiso 1 1 calc R
C5 C 0.52611(16) -0.05120(11) 0.18247(12) 0.0317(8) Uani 1 1 d .
H5A H 0.5470 -0.0735 0.2095 0.038 Uiso 1 1 calc R
C6 C 0.54993(15) 0.00287(12) 0.17524(12) 0.0318(8) Uani 1 1 d .
H6A H 0.5882 0.0166 0.1974 0.038 Uiso 1 1 calc R
C7 C 0.6250 0.1250 0.23132(15) 0.0478(12) Uani 1 2 d S
H7A H 0.6761 0.1250 0.2443 0.072 Uiso 0.50 1 calc PR
H7B H 0.5995 0.0921 0.2443 0.072 Uiso 0.50 1 calc PR
H7C H 0.5995 0.1579 0.2443 0.072 Uiso 0.50 1 calc PR

loop_
_atom_site_aniso_label
_atom_site_aniso_U_11
_atom_site_aniso_U_22
_atom_site_aniso_U_33
_atom_site_aniso_U_23
_atom_site_aniso_U_13
_atom_site_aniso_U_12
Fe2 0.0305(4) 0.0207(4) 0.0225(4) 0.000 0.000 -0.0007(3)
O1A 0.0370(13) 0.0269(12) 0.0252(13) -0.0006(10) -0.0065(10) -0.0033(9)
O2A 0.0425(14) 0.0526(15) 0.0265(13) 0.0069(12) -0.0155(11) 0.0013(11)
O3A 0.0275(16) 0.0287(16) 0.0199(16) 0.0103(15) 0.000 0.000
N1A 0.0324(16) 0.0212(15) 0.0241(16) 0.0014(12) -0.0067(12) -0.0021(11)
C1A 0.0223(18) 0.036(2) 0.026(2) -0.0047(18) -0.0004(15) 0.0093(15)
C2A 0.0227(18) 0.0286(17) 0.0172(17) 0.0015(15) 0.0006(14) 0.0074(15)
C3A 0.038(2) 0.0346(19) 0.034(2) 0.0142(16) -0.0010(19) 0.0066(18)
C4A 0.050(2) 0.022(2) 0.044(2) 0.0074(18) 0.0032(19) -0.0067(16)
C5A 0.052(2) 0.030(2) 0.034(2) -0.0011(18) -0.0039(19) -0.0145(17)
C6A 0.041(2) 0.032(2) 0.032(2) 0.0063(17) -0.0114(17) -0.0082(16)
C7A 0.023(2) 0.054(3) 0.049(3) 0.006(3) 0.000 0.000
Fe1 0.0300(4) 0.0244(4) 0.0289(4) 0.0053(4) 0.000 0.000
O1 0.0436(14) 0.0306(13) 0.0444(15) 0.0167(11) -0.0223(12) -0.0049(10)
O2 0.0688(19) 0.0580(16) 0.0516(16) 0.0141(13) -0.0407(14) -0.0164(13)
O3 0.0363(17) 0.0312(17) 0.0192(17) 0.000 0.000 -0.0082(15)
N1 0.0285(15) 0.0289(15) 0.0241(17) 0.0051(13) -0.0013(12) -0.0005(12)
C1 0.038(2) 0.042(2) 0.034(2) 0.0135(19) -0.0046(18) -0.0010(18)
C2 0.0316(19) 0.0317(19) 0.0184(19) 0.0032(15) -0.0028(15) 0.0012(15)
C3 0.041(2) 0.035(2) 0.034(2) -0.0028(17) -0.0075(16) -0.0098(16)
C4 0.049(2) 0.0241(19) 0.034(2) -0.0023(17) 0.0040(18) 0.0002(16)
C5 0.042(2) 0.0237(19) 0.029(2) 0.0085(17) 0.0028(17) 0.0054(16)
C6 0.0332(19) 0.0323(19) 0.030(2) 0.0055(17) -0.0107(16) 0.0030(15)
C7 0.062(3) 0.059(3) 0.022(3) 0.000 0.000 -0.023(3)

loop_
_atom_type_symbol
_atom_type_description
_atom_type_scat_dispersion_real
_atom_type_scat_dispersion_imag
_atom_type_scat_source
C C 0.0033 0.0016 'International Tables Vol C Tables 4.2.6.8 and 6.1.1.4'
H H 0.0000 0.0000 'International Tables Vol C Tables 4.2.6.8 and 6.1.1.4'
N N 0.0061 0.0033 'International Tables Vol C Tables 4.2.6.8 and 6.1.1.4'
O O 0.0106 0.0060 'International Tables Vol C Tables 4.2.6.8 and 6.1.1.4'
Fe Fe 0.3463 0.8444 'International Tables Vol C Tables 4.2.6.8 and 6.1.1.4'

loop_
_geom_angle_atom_site_label_1
_geom_angle_atom_site_label_2
_geom_angle_atom_site_label_3
_geom_angle
_geom_angle_site_symmetry_1
_geom_angle_site_symmetry_3
O1A Fe2 O1A 92.06(11) . 14_445
O1A Fe2 O3A 98.01(7) . 14_445
O1A Fe2 O3A 162.11(6) 14_445 14_445
O1A Fe2 O3A 162.11(6) . .
O1A Fe2 O3A 98.01(7) 14_445 .
O3A Fe2 O3A 76.43(11) 14_445 .
O1A Fe2 N1A 94.22(8) . 14_445
O1A Fe2 N1A 77.61(8) 14_445 14_445
O3A Fe2 N1A 86.89(6) 14_445 14_445
O3A Fe2 N1A 102.34(6) . 14_445
O1A Fe2 N1A 77.61(8) . .
O1A Fe2 N1A 94.22(8) 14_445 .
O3A Fe2 N1A 102.34(6) 14_445 .
O3A Fe2 N1A 86.89(6) . .
N1A Fe2 N1A 168.35(12) 14_445 .
C1A O1A Fe2 119.31(18) . .
C7A O3A Fe2 128.22(5) . .
C7A O3A Fe2 128.22(5) . 11_454
Fe2 O3A Fe2 103.57(11) . 11_454
C6A N1A C2A 118.5(3) . .
C6A N1A Fe2 129.8(2) . .
C2A N1A Fe2 111.71(18) . .
O2A C1A O1A 125.7(3) . .
O2A C1A C2A 120.5(3) . .
O1A C1A C2A 113.7(3) . .
N1A C2A C3A 121.7(3) . .
N1A C2A C1A 114.6(3) . .
C3A C2A C1A 123.7(3) . .
C2A C3A C4A 118.4(3) . .
C5A C4A C3A 119.6(3) . .
C4A C5A C6A 119.1(3) . .
N1A C6A C5A 122.6(3) . .
O1 Fe1 O1 97.91(12) . 8_544
O1 Fe1 O3 163.51(7) . .
O1 Fe1 O3 94.47(8) 8_544 .
O1 Fe1 O3 94.47(8) . 11_554
O1 Fe1 O3 163.51(7) 8_544 11_554
O3 Fe1 O3 75.73(11) . 11_554
O1 Fe1 N1 91.61(8) . 8_544
O1 Fe1 N1 77.94(8) 8_544 8_544
O3 Fe1 N1 101.63(6) . 8_544
O3 Fe1 N1 90.89(6) 11_554 8_544
O1 Fe1 N1 77.94(8) . .
O1 Fe1 N1 91.61(8) 8_544 .
O3 Fe1 N1 90.89(6) . .
O3 Fe1 N1 101.63(6) 11_554 .
N1 Fe1 N1 164.18(12) 8_544 .
C1 O1 Fe1 121.62(19) . .
C7 O3 Fe1 127.87(6) . 14_545
C7 O3 Fe1 127.87(6) . .
Fe1 O3 Fe1 104.27(11) 14_545 .
C6 N1 C2 118.3(3) . .
C6 N1 Fe1 130.2(2) . .
C2 N1 Fe1 111.21(18) . .
O2 C1 O1 125.8(3) . .
O2 C1 C2 121.1(3) . .
O1 C1 C2 113.1(3) . .
N1 C2 C3 121.8(3) . .
N1 C2 C1 115.8(3) . .
C3 C2 C1 122.4(3) . .
C2 C3 C4 119.2(3) . .
C5 C4 C3 118.9(3) . .
C4 C5 C6 118.9(3) . .
N1 C6 C5 122.8(3) . .

loop_
_geom_bond_atom_site_label_1
_geom_bond_atom_site_label_2
_geom_bond_distance
_geom_bond_site_symmetry_2
Fe2 O1A 1.9787(18) .
Fe2 O1A 1.9787(18) 14_445
Fe2 O3A 1.9830(15) 14_445
Fe2 O3A 1.9830(15) .
Fe2 N1A 2.162(2) 14_445
Fe2 N1A 2.162(2) .
O1A C1A 1.299(3) .
O2A C1A 1.223(3) .
O3A C7A 1.446(4) .
O3A Fe2 1.9830(15) 11_454
N1A C6A 1.345(3) .
N1A C2A 1.351(3) .
C1A C2A 1.506(4) .
C2A C3A 1.384(3) .
C3A C4A 1.394(4) .
C4A C5A 1.365(4) .
C5A C6A 1.370(4) .
Fe1 O1 1.9681(18) .
Fe1 O1 1.9681(18) 8_544
Fe1 O3 1.9812(16) .
Fe1 O3 1.9812(16) 11_554
Fe1 N1 2.172(2) 8_544
Fe1 N1 2.172(2) .
O1 C1 1.307(3) .
O2 C1 1.210(3) .
O3 C7 1.437(4) .
O3 Fe1 1.9812(16) 14_545
N1 C6 1.334(3) .
N1 C2 1.351(3) .
C1 C2 1.506(4) .
C2 C3 1.383(3) .
C3 C4 1.384(3) .
C4 C5 1.378(3) .
C5 C6 1.380(3) .

loop_
_geom_torsion_atom_site_label_1
_geom_torsion_atom_site_label_2
_geom_torsion_atom_site_label_3
_geom_torsion_atom_site_label_4
_geom_torsion
_geom_torsion_site_symmetry_1
_geom_torsion_site_symmetry_4
O1A Fe2 O1A C1A 77.38(19) 14_445 .
O3A Fe2 O1A C1A -117.45(19) 14_445 .
O3A Fe2 O1A C1A -47.0(4) . .
N1A Fe2 O1A C1A 155.1(2) 14_445 .
N1A Fe2 O1A C1A -16.49(19) . .
O1A Fe2 O3A C7A 106.3(2) . .
O1A Fe2 O3A C7A -17.32(5) 14_445 .
O3A Fe2 O3A C7A 180.0 14_445 .
N1A Fe2 O3A C7A -96.31(6) 14_445 .
N1A Fe2 O3A C7A 76.51(6) . .
O1A Fe2 O3A Fe2 -73.7(2) . 11_454
O1A Fe2 O3A Fe2 162.68(5) 14_445 11_454
O3A Fe2 O3A Fe2 0.0 14_445 11_454
N1A Fe2 O3A Fe2 83.69(6) 14_445 11_454
N1A Fe2 O3A Fe2 -103.49(6) . 11_454
O1A Fe2 N1A C6A -169.8(2) . .
O1A Fe2 N1A C6A 99.0(2) 14_445 .
O3A Fe2 N1A C6A -74.2(2) 14_445 .
O3A Fe2 N1A C6A 1.2(2) . .
N1A Fe2 N1A C6A 144.0(2) 14_445 .
O1A Fe2 N1A C2A 9.37(17) . .
O1A Fe2 N1A C2A -81.82(18) 14_445 .
O3A Fe2 N1A C2A 104.99(18) 14_445 .
O3A Fe2 N1A C2A -179.63(18) . .
N1A Fe2 N1A C2A -36.84(17) 14_445 .
Fe2 O1A C1A O2A -162.1(2) . .
Fe2 O1A C1A C2A 19.8(3) . .
C6A N1A C2A C3A -1.1(4) . .
Fe2 N1A C2A C3A 179.7(2) . .
C6A N1A C2A C1A 176.7(2) . .
Fe2 N1A C2A C1A -2.5(3) . .
O2A C1A C2A N1A 171.5(2) . .
O1A C1A C2A N1A -10.3(3) . .
O2A C1A C2A C3A -10.8(4) . .
O1A C1A C2A C3A 167.5(2) . .
N1A C2A C3A C4A 1.9(4) . .
C1A C2A C3A C4A -175.7(3) . .
C2A C3A C4A C5A -1.1(5) . .
C3A C4A C5A C6A -0.4(5) . .
C2A N1A C6A C5A -0.6(4) . .
Fe2 N1A C6A C5A 178.6(2) . .
C4A C5A C6A N1A 1.3(5) . .
O1 Fe1 O1 C1 -88.6(2) 8_544 .
O3 Fe1 O1 C1 49.7(4) . .
O3 Fe1 O1 C1 102.4(2) 11_554 .
N1 Fe1 O1 C1 -166.6(2) 8_544 .
N1 Fe1 O1 C1 1.4(2) . .
O1 Fe1 O3 C7 -125.1(3) . .
O1 Fe1 O3 C7 13.47(6) 8_544 .
O3 Fe1 O3 C7 180.0 11_554 .
N1 Fe1 O3 C7 92.06(7) 8_544 .
N1 Fe1 O3 C7 -78.22(6) . .
O1 Fe1 O3 Fe1 54.9(3) . 14_545
O1 Fe1 O3 Fe1 -166.53(6) 8_544 14_545
O3 Fe1 O3 Fe1 0.0 11_554 14_545
N1 Fe1 O3 Fe1 -87.94(7) 8_544 14_545
N1 Fe1 O3 Fe1 101.78(6) . 14_545
O1 Fe1 N1 C6 -178.8(2) . .
O1 Fe1 N1 C6 -81.0(2) 8_544 .
O3 Fe1 N1 C6 13.5(2) . .
O3 Fe1 N1 C6 89.1(2) 11_554 .
N1 Fe1 N1 C6 -129.2(2) 8_544 .
O1 Fe1 N1 C2 -4.64(18) . .
O1 Fe1 N1 C2 93.11(18) 8_544 .
O3 Fe1 N1 C2 -172.40(18) . .
O3 Fe1 N1 C2 -96.78(18) 11_554 .
N1 Fe1 N1 C2 44.95(17) 8_544 .
Fe1 O1 C1 O2 -179.0(3) . .
Fe1 O1 C1 C2 1.9(4) . .
C6 N1 C2 C3 1.4(4) . .
Fe1 N1 C2 C3 -173.5(2) . .
C6 N1 C2 C1 -178.1(2) . .
Fe1 N1 C2 C1 6.9(3) . .
O2 C1 C2 N1 174.7(3) . .
O1 C1 C2 N1 -6.1(4) . .
O2 C1 C2 C3 -4.9(5) . .
O1 C1 C2 C3 174.3(3) . .
N1 C2 C3 C4 0.6(4) . .
C1 C2 C3 C4 -179.9(3) . .
C2 C3 C4 C5 -1.6(4) . .
C3 C4 C5 C6 0.7(4) . .
C2 N1 C6 C5 -2.4(4) . .
Fe1 N1 C6 C5 171.3(2) . .
C4 C5 C6 N1 1.4(4) . .
